data_1570323
loop_
_publ_author_name
'Peddi, Balakrishna'
'Khan, Souvik'
'Gonnade, Rajesh G.'
'Yildiz, Cem B.'
'Majumdar, Moumita'

_publ_section_title
;
 Intramolecular donor-stabilized tetra-coordinated germanium(iv)
 di-cations and their Lewis acidic properties.
;
_journal_issue 47
_journal_name_full 'Chemical science'
_journal_page_first 13755
_journal_page_last 13764
_journal_paper_doi 10.1039/d3sc03717g
_journal_volume 14
_journal_year 2023
_chemical_formula_moiety 'C43 H54 Ge N2 P2, 2(C F3 S O3), 2(C H2 Cl2)'
_chemical_formula_sum 'C47 H58 Cl4 F6 Ge N2 O6 P2 S2'
_chemical_formula_weight 1201.40
_space_group_crystal_system monoclinic
_space_group_IT_number 14
_space_group_name_Hall '-P 2ybc'
_space_group_name_H-M_alt 'P 1 21/c 1'
_atom_sites_solution_hydrogens geom
_audit_creation_method SHELXL-2014/7
_audit_update_record
;
2022-12-02 deposited with the CCDC.	2023-11-16 downloaded from the CCDC.
;
_cell_angle_alpha 90
_cell_angle_beta 102.04(3)
_cell_angle_gamma 90
_cell_formula_units_Z 4
_cell_length_a 11.282(11)
_cell_length_b 30.08(3)
_cell_length_c 15.527(16)
_cell_measurement_reflns_used 458
_cell_measurement_temperature 100(2)
_cell_measurement_theta_max 17.38
_cell_measurement_theta_min 2.43
_cell_volume 5153(9)
_computing_cell_refinement 'SAINT (Bruker, 2016)'
_computing_data_collection 'APEX3 (Bruker, 2016)'
_computing_data_reduction 'SAINT (Bruker, 2016)'
_computing_molecular_graphics 'Bruker SHELXTL, Mercury 2020.20'
_computing_publication_material 'Bruker SHELXTL'
_computing_structure_refinement 'SHELXL-2018/3 (Sheldrick, 2018)'
_computing_structure_solution 'SHELXT 2014/5 (Sheldrick, 2014)'
_diffrn_ambient_temperature 100(2)
_diffrn_measured_fraction_theta_full 1.000
_diffrn_measured_fraction_theta_max 1.000
_diffrn_measurement_device_type 'Bruker APEX-II CCD'
_diffrn_measurement_method 'Omega and phi scans'
_diffrn_radiation_type MoK\a
_diffrn_radiation_wavelength 0.71073
_diffrn_reflns_av_R_equivalents 0.1208
_diffrn_reflns_av_unetI/netI 0.0590
_diffrn_reflns_Laue_measured_fraction_full 1.000
_diffrn_reflns_Laue_measured_fraction_max 1.000
_diffrn_reflns_limit_h_max 13
_diffrn_reflns_limit_h_min -12
_diffrn_reflns_limit_k_max 36
_diffrn_reflns_limit_k_min -36
_diffrn_reflns_limit_l_max 18
_diffrn_reflns_limit_l_min -18
_diffrn_reflns_number 114081
_diffrn_reflns_point_group_measured_fraction_full 1.000
_diffrn_reflns_point_group_measured_fraction_max 1.000
_diffrn_reflns_theta_full 25.242
_diffrn_reflns_theta_max 25.500
_diffrn_reflns_theta_min 1.966
_diffrn_source 'micro-focus sealed tube'
_exptl_absorpt_coefficient_mu 1.017
_exptl_absorpt_correction_T_max 0.0949
_exptl_absorpt_correction_T_min 0.0686
_exptl_absorpt_correction_type multi-scan
_exptl_absorpt_process_details 'SADABS (BRUKER, 2016)'
_exptl_crystal_colour colourless
_exptl_crystal_density_diffrn 1.549
_exptl_crystal_description block
_exptl_crystal_F_000 2472
_exptl_crystal_size_max 0.329
_exptl_crystal_size_mid 0.210
_exptl_crystal_size_min 0.113
_refine_diff_density_max 3.111
_refine_diff_density_min -2.112
_refine_diff_density_rms 0.154
_refine_ls_extinction_method none
_refine_ls_goodness_of_fit_ref 1.029
_refine_ls_hydrogen_treatment constr
_refine_ls_matrix_type full
_refine_ls_number_parameters 611
_refine_ls_number_reflns 9588
_refine_ls_number_restraints 12
_refine_ls_restrained_S_all 1.030
_refine_ls_R_factor_all 0.1293
_refine_ls_R_factor_gt 0.0933
_refine_ls_shift/su_max 0.000
_refine_ls_shift/su_mean 0.000
_refine_ls_structure_factor_coef Fsqd
_refine_ls_weighting_details 'w=1/[\s^2^(Fo^2^)+(0.0959P)^2^+66.1282P] where P=(Fo^2^+2Fc^2^)/3'
_refine_ls_weighting_scheme calc
_refine_ls_wR_factor_gt 0.2238
_refine_ls_wR_factor_ref 0.2506
_reflns_Friedel_coverage 0.000
_reflns_number_gt 6932
_reflns_number_total 9588
_reflns_threshold_expression 'I > 2\s(I)'
_cod_data_source_file d3sc03717g2.cif
_cod_data_source_block mo_BA_203small_0m
_cod_depositor_comments 'Adding full bibliography for 1570312--1570327.cif.'
_cod_original_sg_symbol_H-M 'P 21/c'
_cod_database_code 1570323
_shelx_shelxl_version_number 2014/7
_shelx_space_group_comment
;
The symmetry employed for this shelxl refinement is uniquely defined
by the following loop, which should always be used as a source of
symmetry information in preference to the above space-group names.
They are only intended as comments.
;
_shelx_estimated_absorpt_t_min 0.731
_shelx_estimated_absorpt_t_max 0.894

loop_
_space_group_symop_operation_xyz
'x, y, z'
'-x, y+1/2, -z+1/2'
'-x, -y, -z'
'x, -y-1/2, z-1/2'

loop_
_atom_site_label
_atom_site_type_symbol
_atom_site_fract_x
_atom_site_fract_y
_atom_site_fract_z
_atom_site_U_iso_or_equiv
_atom_site_adp_type
_atom_site_occupancy
_atom_site_site_symmetry_order
_atom_site_calc_flag
_atom_site_refinement_flags_posn
_atom_site_refinement_flags_adp
_atom_site_refinement_flags_occupancy
_atom_site_disorder_assembly
_atom_site_disorder_group
Ge1 Ge 0.89547(7) 0.64366(2) 0.20573(5) 0.0184(2) Uani 1 1 d . . . . .
C1 C 0.9788(6) 0.5995(2) 0.1479(4) 0.0203(15) Uani 1 1 d . . . . .
P1 P 1.07024(16) 0.70213(6) 0.23560(12) 0.0186(4) Uani 1 1 d . . . . .
P2 P 0.72098(17) 0.58582(6) 0.17491(12) 0.0214(4) Uani 1 1 d . . . . .
C2 C 0.7942(7) 0.6969(2) 0.1949(5) 0.0222(15) Uani 1 1 d . . . . .
N1 N 0.9317(5) 0.62635(18) 0.3305(4) 0.0157(12) Uani 1 1 d . . . . .
N2 N 1.0123(6) 0.5883(2) 0.5881(4) 0.0308(15) Uani 1 1 d . . . . .
C3 C 1.0890(6) 0.6070(2) 0.1275(4) 0.0206(15) Uani 1 1 d . . . . .
H3 H 1.1183 0.6367 0.1289 0.025 Uiso 1 1 calc R U . . .
C4 C 1.1608(7) 0.5727(2) 0.1043(5) 0.0255(16) Uani 1 1 d . . . . .
H4 H 1.2353 0.5793 0.0877 0.031 Uiso 1 1 calc R U . . .
C5 C 1.1223(6) 0.5295(2) 0.1060(4) 0.0224(15) Uani 1 1 d . . . . .
C6 C 0.9821(7) 0.4766(2) 0.1257(5) 0.0256(17) Uani 1 1 d . . . . .
C7 C 0.8734(7) 0.4638(3) 0.1427(5) 0.0287(17) Uani 1 1 d . . . . .
H7 H 0.8523 0.4332 0.1426 0.034 Uiso 1 1 calc R U . . .
C8 C 0.7939(7) 0.4963(2) 0.1600(5) 0.0262(16) Uani 1 1 d . . . . .
H8 H 0.7181 0.4873 0.1716 0.031 Uiso 1 1 calc R U . . .
C9 C 0.8204(7) 0.5413(2) 0.1611(5) 0.0232(16) Uani 1 1 d . . . . .
C10 C 1.0107(7) 0.5218(2) 0.1262(5) 0.0214(15) Uani 1 1 d . . . . .
C11 C 0.9333(6) 0.5554(2) 0.1446(4) 0.0191(15) Uani 1 1 d . . . . .
C12 C 1.1795(7) 0.4859(2) 0.0901(5) 0.0275(17) Uani 1 1 d . . . . .
H12A H 1.2589 0.4822 0.1309 0.033 Uiso 1 1 calc R U . . .
H12B H 1.1913 0.4840 0.0287 0.033 Uiso 1 1 calc R U . . .
C13 C 1.0880(7) 0.4503(3) 0.1075(5) 0.0307(18) Uani 1 1 d . . . . .
H13A H 1.0625 0.4309 0.0554 0.037 Uiso 1 1 calc R U . . .
H13B H 1.1241 0.4316 0.1587 0.037 Uiso 1 1 calc R U . . .
C14 C 0.6700(7) 0.6957(3) 0.1649(5) 0.0270(17) Uani 1 1 d . . . . .
H14 H 0.6335 0.6688 0.1406 0.032 Uiso 1 1 calc R U . . .
C15 C 0.5958(7) 0.7329(3) 0.1691(6) 0.037(2) Uani 1 1 d . . . . .
H15 H 0.5111 0.7313 0.1455 0.044 Uiso 1 1 calc R U . . .
C16 C 0.6465(7) 0.7711(3) 0.2072(6) 0.036(2) Uani 1 1 d . . . . .
C17 C 0.8106(7) 0.8127(2) 0.2805(5) 0.0284(17) Uani 1 1 d . . . . .
C18 C 0.9296(7) 0.8174(2) 0.3179(5) 0.0274(17) Uani 1 1 d . . . . .
H18 H 0.9573 0.8435 0.3502 0.033 Uiso 1 1 calc R U . . .
C19 C 1.0120(7) 0.7835(2) 0.3086(5) 0.0239(16) Uani 1 1 d . . . . .
H19 H 1.0957 0.7876 0.3332 0.029 Uiso 1 1 calc R U . . .
C20 C 0.9741(6) 0.7444(2) 0.2644(5) 0.0203(15) Uani 1 1 d . . . . .
C21 C 0.7721(7) 0.7724(2) 0.2387(5) 0.0257(16) Uani 1 1 d . . . . .
C22 C 0.8489(7) 0.7371(2) 0.2315(5) 0.0221(15) Uani 1 1 d . . . . .
C23 C 0.7029(8) 0.8431(3) 0.2743(6) 0.038(2) Uani 1 1 d . . . . .
H23A H 0.7121 0.8700 0.2397 0.045 Uiso 1 1 calc R U . . .
H23B H 0.6926 0.8521 0.3336 0.045 Uiso 1 1 calc R U . . .
C24 C 0.5938(9) 0.8148(3) 0.2271(8) 0.049(3) Uani 1 1 d . . . . .
H24A H 0.5351 0.8105 0.2656 0.059 Uiso 1 1 calc R U . . .
H24B H 0.5520 0.8295 0.1721 0.059 Uiso 1 1 calc R U . . .
C25 C 1.2084(6) 0.7003(2) 0.3208(5) 0.0231(16) Uani 1 1 d . . . . .
H25 H 1.2430 0.7311 0.3274 0.028 Uiso 1 1 calc R U . . .
C26 C 1.1835(7) 0.6863(3) 0.4094(5) 0.0286(17) Uani 1 1 d . . . . .
H26A H 1.1157 0.7038 0.4221 0.043 Uiso 1 1 calc R U . . .
H26B H 1.2559 0.6916 0.4555 0.043 Uiso 1 1 calc R U . . .
H26C H 1.1629 0.6547 0.4078 0.043 Uiso 1 1 calc R U . . .
C27 C 1.3019(7) 0.6700(3) 0.2936(6) 0.0345(19) Uani 1 1 d . . . . .
H27A H 1.2700 0.6397 0.2861 0.052 Uiso 1 1 calc R U . . .
H27B H 1.3764 0.6704 0.3393 0.052 Uiso 1 1 calc R U . . .
H27C H 1.3197 0.6806 0.2379 0.052 Uiso 1 1 calc R U . . .
C28 C 1.1167(7) 0.7245(2) 0.1376(5) 0.0261(17) Uani 1 1 d . . . . .
H28 H 1.1737 0.7024 0.1202 0.031 Uiso 1 1 calc R U . . .
C29 C 1.1849(8) 0.7685(2) 0.1539(5) 0.0311(18) Uani 1 1 d . . . . .
H29A H 1.2082 0.7783 0.0995 0.047 Uiso 1 1 calc R U . . .
H29B H 1.2577 0.7646 0.2002 0.047 Uiso 1 1 calc R U . . .
H29C H 1.1324 0.7910 0.1724 0.047 Uiso 1 1 calc R U . . .
C30 C 1.0091(8) 0.7280(3) 0.0615(5) 0.038(2) Uani 1 1 d . . . . .
H30A H 1.0357 0.7395 0.0096 0.056 Uiso 1 1 calc R U . . .
H30B H 0.9488 0.7482 0.0772 0.056 Uiso 1 1 calc R U . . .
H30C H 0.9729 0.6985 0.0482 0.056 Uiso 1 1 calc R U . . .
C31 C 0.6172(7) 0.5910(2) 0.0662(5) 0.0249(16) Uani 1 1 d . . . . .
H31 H 0.5531 0.6131 0.0720 0.030 Uiso 1 1 calc R U . . .
C32 C 0.6864(8) 0.6093(3) 0.0007(5) 0.0314(18) Uani 1 1 d . . . . .
H32A H 0.6337 0.6097 -0.0581 0.047 Uiso 1 1 calc R U . . .
H32B H 0.7571 0.5905 0.0000 0.047 Uiso 1 1 calc R U . . .
H32C H 0.7133 0.6396 0.0176 0.047 Uiso 1 1 calc R U . . .
C33 C 0.5544(8) 0.5473(3) 0.0345(6) 0.036(2) Uani 1 1 d . . . . .
H33A H 0.4972 0.5521 -0.0216 0.054 Uiso 1 1 calc R U . . .
H33B H 0.5105 0.5363 0.0784 0.054 Uiso 1 1 calc R U . . .
H33C H 0.6152 0.5253 0.0262 0.054 Uiso 1 1 calc R U . . .
C34 C 0.6276(7) 0.5681(3) 0.2525(5) 0.0266(16) Uani 1 1 d . . . . .
H34 H 0.5758 0.5429 0.2247 0.032 Uiso 1 1 calc R U . . .
C35 C 0.5437(8) 0.6059(3) 0.2650(6) 0.042(2) Uani 1 1 d . . . . .
H35A H 0.4919 0.6136 0.2081 0.063 Uiso 1 1 calc R U . . .
H35B H 0.5919 0.6318 0.2890 0.063 Uiso 1 1 calc R U . . .
H35C H 0.4930 0.5966 0.3059 0.063 Uiso 1 1 calc R U . . .
C36 C 0.7019(7) 0.5518(3) 0.3381(5) 0.0326(19) Uani 1 1 d . . . . .
H36A H 0.7603 0.5296 0.3264 0.049 Uiso 1 1 calc R U . . .
H36B H 0.6485 0.5381 0.3730 0.049 Uiso 1 1 calc R U . . .
H36C H 0.7454 0.5768 0.3707 0.049 Uiso 1 1 calc R U . . .
C37 C 0.8895(7) 0.6495(3) 0.3880(5) 0.0290(17) Uani 1 1 d . . . . .
H37 H 0.8411 0.6749 0.3688 0.035 Uiso 1 1 calc R U . . .
C38 C 0.9126(7) 0.6384(3) 0.4750(5) 0.0301(18) Uani 1 1 d . . . . .
H38 H 0.8804 0.6557 0.5159 0.036 Uiso 1 1 calc R U . . .
C39 C 0.9856(7) 0.6005(3) 0.5039(5) 0.0286(17) Uani 1 1 d . . . . .
C40 C 1.0293(7) 0.5767(3) 0.4391(5) 0.0279(17) Uani 1 1 d . . . . .
H40 H 1.0786 0.5512 0.4548 0.033 Uiso 1 1 calc R U . . .
C41 C 1.0007(7) 0.5906(3) 0.3538(5) 0.0250(16) Uani 1 1 d . . . . .
H41 H 1.0303 0.5744 0.3101 0.030 Uiso 1 1 calc R U . . .
C42 C 0.9728(8) 0.6141(3) 0.6556(5) 0.035(2) Uani 1 1 d . . . . .
H42A H 1.0082 0.6439 0.6580 0.053 Uiso 1 1 calc R U . . .
H42B H 0.9993 0.5994 0.7128 0.053 Uiso 1 1 calc R U . . .
H42C H 0.8842 0.6164 0.6419 0.053 Uiso 1 1 calc R U . . .
C43 C 1.0872(8) 0.5491(3) 0.6178(6) 0.041(2) Uani 1 1 d . . . . .
H43A H 1.1102 0.5347 0.5671 0.061 Uiso 1 1 calc R U . . .
H43B H 1.0410 0.5281 0.6462 0.061 Uiso 1 1 calc R U . . .
H43C H 1.1604 0.5582 0.6600 0.061 Uiso 1 1 calc R U . . .
S1 S 0.7623(2) 0.51827(9) 0.61438(16) 0.0450(6) Uani 1 1 d . . . . .
F1 F 0.5541(5) 0.4770(2) 0.5771(4) 0.0658(17) Uani 1 1 d . . . . .
F2 F 0.7036(6) 0.4369(2) 0.6362(5) 0.0679(18) Uani 1 1 d . . . . .
F3 F 0.6280(6) 0.4835(2) 0.7136(4) 0.0654(18) Uani 1 1 d . . . . .
O1 O 0.7006(7) 0.5595(2) 0.6167(6) 0.065(2) Uani 1 1 d . . . . .
O2 O 0.7787(6) 0.5068(2) 0.5280(4) 0.0483(16) Uani 1 1 d . . . . .
O3 O 0.8643(6) 0.5098(3) 0.6848(5) 0.067(2) Uani 1 1 d . . . . .
C44 C 0.6595(9) 0.4771(3) 0.6369(7) 0.047(2) Uani 1 1 d . . . . .
S2 S 0.3138(4) 0.67721(10) -0.00975(17) 0.0716(10) Uani 1 1 d . . . . .
F4 F 0.2926(7) 0.6654(3) -0.1743(5) 0.0846(13) Uani 1 1 d . . . . .
F5 F 0.4783(7) 0.6684(3) -0.0928(5) 0.0846(13) Uani 1 1 d . . . . .
F6 F 0.3577(7) 0.6090(3) -0.0944(5) 0.0846(13) Uani 1 1 d . . . . .
O4 O 0.1771(6) 0.6557(2) -0.0375(5) 0.0579(11) Uani 1 1 d . . . . .
O5 O 0.3053(6) 0.7228(2) -0.0215(5) 0.0579(11) Uani 1 1 d . . . . .
O6 O 0.3717(6) 0.6581(2) 0.0693(5) 0.0579(11) Uani 1 1 d . . . . .
C45 C 0.3514(14) 0.6524(4) -0.1001(7) 0.0716(10) Uani 1 1 d . . . . .
Cl1 Cl 0.3336(3) 0.61749(9) 0.5786(2) 0.0705(9) Uani 1 1 d . . . . .
Cl2 Cl 0.4398(3) 0.56719(10) 0.73360(19) 0.0625(7) Uani 1 1 d . . . . .
C46 C 0.4185(9) 0.5707(3) 0.6193(7) 0.052(3) Uani 1 1 d . U . . .
H46A H 0.4984 0.5722 0.6025 0.063 Uiso 1 1 calc R U . . .
H46B H 0.3763 0.5437 0.5924 0.063 Uiso 1 1 calc R U . . .
Cl3 Cl 0.5974(3) 0.82996(12) -0.0119(2) 0.0807(10) Uani 1 1 d . . . . .
Cl4 Cl 0.7136(3) 0.74885(12) -0.0513(2) 0.0752(9) Uani 1 1 d . . . . .
C47 C 0.5822(13) 0.7759(4) -0.0588(10) 0.089(4) Uani 1 1 d . U . . .
H47A H 0.5287 0.7581 -0.0291 0.107 Uiso 1 1 calc R U . . .
H47B H 0.5421 0.7784 -0.1217 0.107 Uiso 1 1 calc R U . . .

loop_
_atom_site_aniso_label
_atom_site_aniso_U_11
_atom_site_aniso_U_22
_atom_site_aniso_U_33
_atom_site_aniso_U_23
_atom_site_aniso_U_13
_atom_site_aniso_U_12
Ge1 0.0218(4) 0.0157(4) 0.0168(4) -0.0005(3) 0.0025(3) 0.0032(3)
C1 0.026(4) 0.018(4) 0.016(3) -0.001(3) 0.003(3) 0.002(3)
P1 0.0223(9) 0.0155(9) 0.0180(9) -0.0010(7) 0.0042(7) 0.0006(7)
P2 0.0218(10) 0.0174(9) 0.0241(10) -0.0003(7) 0.0025(8) 0.0006(7)
C2 0.025(4) 0.020(4) 0.022(4) 0.001(3) 0.004(3) 0.005(3)
N1 0.010(3) 0.013(3) 0.024(3) 0.001(2) 0.002(2) 0.003(2)
N2 0.037(4) 0.031(4) 0.023(3) 0.005(3) 0.005(3) -0.002(3)
C3 0.027(4) 0.018(4) 0.016(3) -0.001(3) 0.003(3) 0.001(3)
C4 0.025(4) 0.025(4) 0.027(4) -0.005(3) 0.007(3) 0.000(3)
C5 0.023(4) 0.027(4) 0.016(3) -0.001(3) 0.001(3) 0.002(3)
C6 0.037(4) 0.016(4) 0.021(4) 0.000(3) 0.000(3) 0.005(3)
C7 0.037(5) 0.021(4) 0.028(4) 0.004(3) 0.007(3) 0.000(3)
C8 0.026(4) 0.023(4) 0.030(4) 0.000(3) 0.007(3) -0.004(3)
C9 0.027(4) 0.019(4) 0.023(4) -0.002(3) 0.003(3) 0.002(3)
C10 0.028(4) 0.016(4) 0.017(3) -0.002(3) -0.001(3) 0.000(3)
C11 0.020(4) 0.018(4) 0.018(3) -0.002(3) 0.000(3) 0.000(3)
C12 0.028(4) 0.024(4) 0.031(4) -0.003(3) 0.007(3) 0.006(3)
C13 0.036(5) 0.022(4) 0.033(4) -0.001(3) 0.004(4) 0.007(3)
C14 0.022(4) 0.030(4) 0.027(4) 0.000(3) -0.001(3) 0.000(3)
C15 0.019(4) 0.031(5) 0.056(6) -0.002(4) -0.003(4) 0.009(3)
C16 0.028(4) 0.027(4) 0.050(5) 0.000(4) 0.004(4) 0.015(3)
C17 0.037(5) 0.020(4) 0.029(4) -0.002(3) 0.010(4) 0.003(3)
C18 0.044(5) 0.015(4) 0.022(4) -0.004(3) 0.005(3) 0.004(3)
C19 0.029(4) 0.022(4) 0.021(4) -0.001(3) 0.006(3) 0.000(3)
C20 0.024(4) 0.016(3) 0.021(4) 0.000(3) 0.005(3) 0.000(3)
C21 0.027(4) 0.024(4) 0.026(4) 0.000(3) 0.004(3) 0.008(3)
C22 0.027(4) 0.020(4) 0.020(4) 0.002(3) 0.006(3) 0.004(3)
C23 0.041(5) 0.025(4) 0.046(5) -0.007(4) 0.006(4) 0.008(4)
C24 0.039(5) 0.031(5) 0.074(7) -0.010(5) 0.006(5) 0.014(4)
C25 0.024(4) 0.022(4) 0.023(4) -0.002(3) 0.003(3) 0.002(3)
C26 0.027(4) 0.027(4) 0.026(4) -0.004(3) -0.006(3) -0.002(3)
C27 0.023(4) 0.040(5) 0.037(5) -0.009(4) -0.001(3) 0.011(4)
C28 0.039(4) 0.023(4) 0.020(4) -0.005(3) 0.014(3) -0.006(3)
C29 0.047(5) 0.021(4) 0.028(4) 0.002(3) 0.016(4) -0.006(4)
C30 0.047(5) 0.040(5) 0.026(4) 0.004(4) 0.009(4) -0.005(4)
C31 0.024(4) 0.018(4) 0.027(4) -0.001(3) -0.006(3) 0.000(3)
C32 0.038(5) 0.026(4) 0.025(4) -0.005(3) -0.006(3) 0.000(3)
C33 0.033(5) 0.029(4) 0.039(5) 0.000(4) -0.008(4) -0.007(4)
C34 0.022(4) 0.027(4) 0.032(4) 0.005(3) 0.010(3) 0.002(3)
C35 0.044(5) 0.043(5) 0.043(5) 0.014(4) 0.020(4) 0.016(4)
C36 0.034(5) 0.031(4) 0.035(5) 0.010(4) 0.013(4) 0.004(3)
C37 0.037(5) 0.027(4) 0.023(4) 0.004(3) 0.006(3) 0.002(3)
C38 0.035(4) 0.029(4) 0.028(4) -0.004(3) 0.011(3) -0.001(3)
C39 0.032(4) 0.029(4) 0.024(4) 0.001(3) 0.005(3) 0.000(3)
C40 0.033(4) 0.026(4) 0.023(4) 0.003(3) 0.002(3) 0.001(3)
C41 0.026(4) 0.027(4) 0.022(4) -0.002(3) 0.006(3) -0.001(3)
C42 0.052(5) 0.036(5) 0.020(4) 0.000(3) 0.011(4) -0.004(4)
C43 0.047(5) 0.043(5) 0.031(5) 0.015(4) 0.002(4) 0.003(4)
S1 0.0396(13) 0.0515(15) 0.0443(13) 0.0009(11) 0.0096(11) 0.0010(11)
F1 0.049(4) 0.072(4) 0.068(4) 0.004(3) -0.008(3) -0.012(3)
F2 0.073(4) 0.051(4) 0.088(5) 0.024(3) 0.035(4) 0.019(3)
F3 0.058(4) 0.096(5) 0.046(3) -0.011(3) 0.022(3) -0.019(3)
O1 0.051(4) 0.040(4) 0.108(7) -0.013(4) 0.029(4) -0.004(3)
O2 0.057(4) 0.056(4) 0.034(3) 0.008(3) 0.013(3) 0.009(3)
O3 0.045(4) 0.104(7) 0.046(4) 0.006(4) -0.006(3) -0.003(4)
C44 0.050(6) 0.050(6) 0.046(6) 0.004(5) 0.018(5) 0.006(5)
S2 0.127(3) 0.0614(18) 0.0292(13) 0.0161(12) 0.0239(15) 0.0547(18)
F4 0.077(3) 0.094(3) 0.076(3) 0.010(2) 0.002(2) 0.030(2)
F5 0.077(3) 0.094(3) 0.076(3) 0.010(2) 0.002(2) 0.030(2)
F6 0.077(3) 0.094(3) 0.076(3) 0.010(2) 0.002(2) 0.030(2)
O4 0.045(2) 0.063(3) 0.062(3) 0.028(2) 0.002(2) 0.008(2)
O5 0.045(2) 0.063(3) 0.062(3) 0.028(2) 0.002(2) 0.008(2)
O6 0.045(2) 0.063(3) 0.062(3) 0.028(2) 0.002(2) 0.008(2)
C45 0.127(3) 0.0614(18) 0.0292(13) 0.0161(12) 0.0239(15) 0.0547(18)
Cl1 0.0512(16) 0.0467(15) 0.102(2) 0.0252(15) -0.0101(15) -0.0065(12)
Cl2 0.0673(18) 0.0625(17) 0.0587(16) 0.0089(13) 0.0152(14) -0.0109(14)
C46 0.043(5) 0.048(5) 0.066(6) 0.010(5) 0.011(4) 0.001(4)
Cl3 0.0645(19) 0.089(2) 0.092(2) 0.0246(19) 0.0251(17) 0.0204(17)
Cl4 0.0620(18) 0.090(2) 0.079(2) 0.0188(18) 0.0280(16) 0.0062(16)
C47 0.077(7) 0.067(7) 0.105(8) 0.026(6) -0.021(6) -0.005(6)

loop_
_atom_type_symbol
_atom_type_description
_atom_type_scat_dispersion_real
_atom_type_scat_dispersion_imag
_atom_type_scat_source
C C 0.0033 0.0016 'International Tables Vol C Tables 4.2.6.8 and 6.1.1.4'
H H 0.0000 0.0000 'International Tables Vol C Tables 4.2.6.8 and 6.1.1.4'
N N 0.0061 0.0033 'International Tables Vol C Tables 4.2.6.8 and 6.1.1.4'
O O 0.0106 0.0060 'International Tables Vol C Tables 4.2.6.8 and 6.1.1.4'
F F 0.0171 0.0103 'International Tables Vol C Tables 4.2.6.8 and 6.1.1.4'
P P 0.1023 0.0942 'International Tables Vol C Tables 4.2.6.8 and 6.1.1.4'
S S 0.1246 0.1234 'International Tables Vol C Tables 4.2.6.8 and 6.1.1.4'
Ge Ge 0.1547 1.8001 'International Tables Vol C Tables 4.2.6.8 and 6.1.1.4'
Cl Cl 0.1484 0.1585 'International Tables Vol C Tables 4.2.6.8 and 6.1.1.4'

loop_
_geom_angle_atom_site_label_1
_geom_angle_atom_site_label_2
_geom_angle_atom_site_label_3
_geom_angle
_geom_angle_site_symmetry_1
_geom_angle_site_symmetry_3
_geom_angle_publ_flag
C1 Ge1 C2 147.9(3) . . ?
C1 Ge1 N1 104.6(3) . . ?
C2 Ge1 N1 107.5(3) . . ?
C1 Ge1 P2 83.0(2) . . ?
C2 Ge1 P2 97.2(2) . . ?
N1 Ge1 P2 89.89(17) . . ?
C1 Ge1 P1 97.0(2) . . ?
C2 Ge1 P1 82.5(2) . . ?
N1 Ge1 P1 90.53(17) . . ?
P2 Ge1 P1 179.57(7) . . ?
C3 C1 C11 119.1(6) . . ?
C3 C1 Ge1 123.0(5) . . ?
C11 C1 Ge1 116.6(5) . . ?
C20 P1 C25 108.1(3) . . ?
C20 P1 C28 103.9(3) . . ?
C25 P1 C28 105.3(4) . . ?
C20 P1 Ge1 92.8(2) . . ?
C25 P1 Ge1 127.5(3) . . ?
C28 P1 Ge1 115.8(3) . . ?
C9 P2 C34 108.8(4) . . ?
C9 P2 C31 104.3(3) . . ?
C34 P2 C31 106.4(4) . . ?
C9 P2 Ge1 93.1(3) . . ?
C34 P2 Ge1 126.1(3) . . ?
C31 P2 Ge1 115.0(2) . . ?
C14 C2 C22 118.9(7) . . ?
C14 C2 Ge1 122.8(6) . . ?
C22 C2 Ge1 117.7(5) . . ?
C37 N1 C41 121.6(6) . . ?
C37 N1 Ge1 120.3(5) . . ?
C41 N1 Ge1 118.1(5) . . ?
C39 N2 C42 121.6(7) . . ?
C39 N2 C43 121.8(7) . . ?
C42 N2 C43 116.5(7) . . ?
C1 C3 C4 122.7(7) . . ?
C1 C3 H3 118.7 . . ?
C4 C3 H3 118.7 . . ?
C5 C4 C3 119.3(7) . . ?
C5 C4 H4 120.4 . . ?
C3 C4 H4 120.4 . . ?
C4 C5 C10 118.2(7) . . ?
C4 C5 C12 132.3(7) . . ?
C10 C5 C12 109.5(6) . . ?
C7 C6 C10 119.4(7) . . ?
C7 C6 C13 132.0(7) . . ?
C10 C6 C13 108.6(7) . . ?
C6 C7 C8 118.8(7) . . ?
C6 C7 H7 120.6 . . ?
C8 C7 H7 120.6 . . ?
C9 C8 C7 122.9(7) . . ?
C9 C8 H8 118.5 . . ?
C7 C8 H8 118.5 . . ?
C8 C9 C11 119.4(7) . . ?
C8 C9 P2 126.5(6) . . ?
C11 C9 P2 114.0(5) . . ?
C5 C10 C6 112.6(7) . . ?
C5 C10 C11 124.2(7) . . ?
C6 C10 C11 123.2(7) . . ?
C10 C11 C9 116.3(6) . . ?
C10 C11 C1 116.4(6) . . ?
C9 C11 C1 127.3(6) . . ?
C5 C12 C13 104.5(6) . . ?
C5 C12 H12A 110.9 . . ?
C13 C12 H12A 110.9 . . ?
C5 C12 H12B 110.9 . . ?
C13 C12 H12B 110.9 . . ?
H12A C12 H12B 108.9 . . ?
C6 C13 C12 104.6(6) . . ?
C6 C13 H13A 110.8 . . ?
C12 C13 H13A 110.8 . . ?
C6 C13 H13B 110.8 . . ?
C12 C13 H13B 110.8 . . ?
H13A C13 H13B 108.9 . . ?
C2 C14 C15 122.4(7) . . ?
C2 C14 H14 118.8 . . ?
C15 C14 H14 118.8 . . ?
C16 C15 C14 119.3(7) . . ?
C16 C15 H15 120.3 . . ?
C14 C15 H15 120.3 . . ?
C15 C16 C21 118.6(7) . . ?
C15 C16 C24 132.8(8) . . ?
C21 C16 C24 108.6(7) . . ?
C18 C17 C21 118.2(7) . . ?
C18 C17 C23 132.7(7) . . ?
C21 C17 C23 109.1(7) . . ?
C17 C18 C19 119.8(7) . . ?
C17 C18 H18 120.1 . . ?
C19 C18 H18 120.1 . . ?
C20 C19 C18 121.6(7) . . ?
C20 C19 H19 119.2 . . ?
C18 C19 H19 119.2 . . ?
C19 C20 C22 119.6(7) . . ?
C19 C20 P1 126.0(6) . . ?
C22 C20 P1 114.2(5) . . ?
C22 C21 C16 123.6(7) . . ?
C22 C21 C17 124.0(7) . . ?
C16 C21 C17 112.3(7) . . ?
C21 C22 C20 116.4(7) . . ?
C21 C22 C2 117.1(7) . . ?
C20 C22 C2 126.5(6) . . ?
C17 C23 C24 104.4(7) . . ?
C17 C23 H23A 110.9 . . ?
C24 C23 H23A 110.9 . . ?
C17 C23 H23B 110.9 . . ?
C24 C23 H23B 110.9 . . ?
H23A C23 H23B 108.9 . . ?
C16 C24 C23 105.6(7) . . ?
C16 C24 H24A 110.6 . . ?
C23 C24 H24A 110.6 . . ?
C16 C24 H24B 110.6 . . ?
C23 C24 H24B 110.6 . . ?
H24A C24 H24B 108.8 . . ?
C27 C25 C26 110.8(6) . . ?
C27 C25 P1 110.8(5) . . ?
C26 C25 P1 112.0(5) . . ?
C27 C25 H25 107.7 . . ?
C26 C25 H25 107.7 . . ?
P1 C25 H25 107.7 . . ?
C25 C26 H26A 109.5 . . ?
C25 C26 H26B 109.5 . . ?
H26A C26 H26B 109.5 . . ?
C25 C26 H26C 109.5 . . ?
H26A C26 H26C 109.5 . . ?
H26B C26 H26C 109.5 . . ?
C25 C27 H27A 109.5 . . ?
C25 C27 H27B 109.5 . . ?
H27A C27 H27B 109.5 . . ?
C25 C27 H27C 109.5 . . ?
H27A C27 H27C 109.5 . . ?
H27B C27 H27C 109.5 . . ?
C30 C28 C29 111.4(7) . . ?
C30 C28 P1 110.6(6) . . ?
C29 C28 P1 113.7(5) . . ?
C30 C28 H28 106.9 . . ?
C29 C28 H28 106.9 . . ?
P1 C28 H28 106.9 . . ?
C28 C29 H29A 109.5 . . ?
C28 C29 H29B 109.5 . . ?
H29A C29 H29B 109.5 . . ?
C28 C29 H29C 109.5 . . ?
H29A C29 H29C 109.5 . . ?
H29B C29 H29C 109.5 . . ?
C28 C30 H30A 109.5 . . ?
C28 C30 H30B 109.5 . . ?
H30A C30 H30B 109.5 . . ?
C28 C30 H30C 109.5 . . ?
H30A C30 H30C 109.5 . . ?
H30B C30 H30C 109.5 . . ?
C32 C31 C33 111.5(7) . . ?
C32 C31 P2 109.2(5) . . ?
C33 C31 P2 112.6(5) . . ?
C32 C31 H31 107.8 . . ?
C33 C31 H31 107.8 . . ?
P2 C31 H31 107.8 . . ?
C31 C32 H32A 109.5 . . ?
C31 C32 H32B 109.5 . . ?
H32A C32 H32B 109.5 . . ?
C31 C32 H32C 109.5 . . ?
H32A C32 H32C 109.5 . . ?
H32B C32 H32C 109.5 . . ?
C31 C33 H33A 109.5 . . ?
C31 C33 H33B 109.5 . . ?
H33A C33 H33B 109.5 . . ?
C31 C33 H33C 109.5 . . ?
H33A C33 H33C 109.5 . . ?
H33B C33 H33C 109.5 . . ?
C36 C34 C35 112.5(7) . . ?
C36 C34 P2 112.7(5) . . ?
C35 C34 P2 109.0(5) . . ?
C36 C34 H34 107.5 . . ?
C35 C34 H34 107.5 . . ?
P2 C34 H34 107.5 . . ?
C34 C35 H35A 109.5 . . ?
C34 C35 H35B 109.5 . . ?
H35A C35 H35B 109.5 . . ?
C34 C35 H35C 109.5 . . ?
H35A C35 H35C 109.5 . . ?
H35B C35 H35C 109.5 . . ?
C34 C36 H36A 109.5 . . ?
C34 C36 H36B 109.5 . . ?
H36A C36 H36B 109.5 . . ?
C34 C36 H36C 109.5 . . ?
H36A C36 H36C 109.5 . . ?
H36B C36 H36C 109.5 . . ?
N1 C37 C38 121.8(7) . . ?
N1 C37 H37 119.1 . . ?
C38 C37 H37 119.1 . . ?
C37 C38 C39 119.1(7) . . ?
C37 C38 H38 120.4 . . ?
C39 C38 H38 120.4 . . ?
N2 C39 C40 121.5(7) . . ?
N2 C39 C38 121.8(7) . . ?
C40 C39 C38 116.7(7) . . ?
C41 C40 C39 119.6(7) . . ?
C41 C40 H40 120.2 . . ?
C39 C40 H40 120.2 . . ?
N1 C41 C40 121.1(7) . . ?
N1 C41 H41 119.4 . . ?
C40 C41 H41 119.4 . . ?
N2 C42 H42A 109.5 . . ?
N2 C42 H42B 109.5 . . ?
H42A C42 H42B 109.5 . . ?
N2 C42 H42C 109.5 . . ?
H42A C42 H42C 109.5 . . ?
H42B C42 H42C 109.5 . . ?
N2 C43 H43A 109.5 . . ?
N2 C43 H43B 109.5 . . ?
H43A C43 H43B 109.5 . . ?
N2 C43 H43C 109.5 . . ?
H43A C43 H43C 109.5 . . ?
H43B C43 H43C 109.5 . . ?
O1 S1 O2 113.1(5) . . ?
O1 S1 O3 116.9(5) . . ?
O2 S1 O3 115.5(5) . . ?
O1 S1 C44 105.0(5) . . ?
O2 S1 C44 103.4(5) . . ?
O3 S1 C44 100.3(5) . . ?
F2 C44 F3 108.4(8) . . ?
F2 C44 F1 106.0(9) . . ?
F3 C44 F1 104.7(8) . . ?
F2 C44 S1 112.1(7) . . ?
F3 C44 S1 112.5(7) . . ?
F1 C44 S1 112.6(7) . . ?
O5 S2 O6 122.2(5) . . ?
O5 S2 O4 108.6(4) . . ?
O6 S2 O4 108.2(4) . . ?
O5 S2 C45 110.1(5) . . ?
O6 S2 C45 113.1(5) . . ?
O4 S2 C45 89.6(6) . . ?
F4 C45 F6 112.2(11) . . ?
F4 C45 F5 106.4(10) . . ?
F6 C45 F5 106.2(9) . . ?
F4 C45 S2 116.0(8) . . ?
F6 C45 S2 113.4(8) . . ?
F5 C45 S2 101.2(9) . . ?
Cl1 C46 Cl2 111.5(6) . . ?
Cl1 C46 H46A 109.3 . . ?
Cl2 C46 H46A 109.3 . . ?
Cl1 C46 H46B 109.3 . . ?
Cl2 C46 H46B 109.3 . . ?
H46A C46 H46B 108.0 . . ?
Cl4 C47 Cl3 114.1(8) . . ?
Cl4 C47 H47A 108.7 . . ?
Cl3 C47 H47A 108.7 . . ?
Cl4 C47 H47B 108.7 . . ?
Cl3 C47 H47B 108.7 . . ?
H47A C47 H47B 107.6 . . ?

loop_
_geom_bond_atom_site_label_1
_geom_bond_atom_site_label_2
_geom_bond_distance
_geom_bond_site_symmetry_2
_geom_bond_publ_flag
Ge1 C1 1.951(7) . ?
Ge1 C2 1.954(7) . ?
Ge1 N1 1.964(6) . ?
Ge1 P2 2.596(3) . ?
Ge1 P1 2.610(3) . ?
C1 C3 1.364(10) . ?
C1 C11 1.420(10) . ?
P1 C20 1.788(7) . ?
P1 C25 1.823(7) . ?
P1 C28 1.837(7) . ?
P2 C9 1.789(7) . ?
P2 C34 1.837(8) . ?
P2 C31 1.849(7) . ?
C2 C14 1.381(10) . ?
C2 C22 1.421(10) . ?
N1 C37 1.300(10) . ?
N1 C41 1.333(9) . ?
N2 C39 1.331(10) . ?
N2 C42 1.447(10) . ?
N2 C43 1.469(11) . ?
C3 C4 1.406(10) . ?
C3 H3 0.9500 . ?
C4 C5 1.371(11) . ?
C4 H4 0.9500 . ?
C5 C10 1.378(10) . ?
C5 C12 1.504(10) . ?
C6 C7 1.362(11) . ?
C6 C10 1.398(10) . ?
C6 C13 1.509(11) . ?
C7 C8 1.392(11) . ?
C7 H7 0.9500 . ?
C8 C9 1.383(10) . ?
C8 H8 0.9500 . ?
C9 C11 1.416(10) . ?
C10 C11 1.404(10) . ?
C12 C13 1.550(11) . ?
C12 H12A 0.9900 . ?
C12 H12B 0.9900 . ?
C13 H13A 0.9900 . ?
C13 H13B 0.9900 . ?
C14 C15 1.406(11) . ?
C14 H14 0.9500 . ?
C15 C16 1.363(12) . ?
C15 H15 0.9500 . ?
C16 C21 1.400(11) . ?
C16 C24 1.502(11) . ?
C17 C18 1.354(12) . ?
C17 C21 1.401(11) . ?
C17 C23 1.507(11) . ?
C18 C19 1.408(10) . ?
C18 H18 0.9500 . ?
C19 C20 1.383(10) . ?
C19 H19 0.9500 . ?
C20 C22 1.415(10) . ?
C21 C22 1.390(10) . ?
C23 C24 1.548(13) . ?
C23 H23A 0.9900 . ?
C23 H23B 0.9900 . ?
C24 H24A 0.9900 . ?
C24 H24B 0.9900 . ?
C25 C27 1.519(10) . ?
C25 C26 1.520(11) . ?
C25 H25 1.0000 . ?
C26 H26A 0.9800 . ?
C26 H26B 0.9800 . ?
C26 H26C 0.9800 . ?
C27 H27A 0.9800 . ?
C27 H27B 0.9800 . ?
C27 H27C 0.9800 . ?
C28 C30 1.511(12) . ?
C28 C29 1.526(10) . ?
C28 H28 1.0000 . ?
C29 H29A 0.9800 . ?
C29 H29B 0.9800 . ?
C29 H29C 0.9800 . ?
C30 H30A 0.9800 . ?
C30 H30B 0.9800 . ?
C30 H30C 0.9800 . ?
C31 C32 1.509(11) . ?
C31 C33 1.526(10) . ?
C31 H31 1.0000 . ?
C32 H32A 0.9800 . ?
C32 H32B 0.9800 . ?
C32 H32C 0.9800 . ?
C33 H33A 0.9800 . ?
C33 H33B 0.9800 . ?
C33 H33C 0.9800 . ?
C34 C36 1.498(11) . ?
C34 C35 1.515(11) . ?
C34 H34 1.0000 . ?
C35 H35A 0.9800 . ?
C35 H35B 0.9800 . ?
C35 H35C 0.9800 . ?
C36 H36A 0.9800 . ?
C36 H36B 0.9800 . ?
C36 H36C 0.9800 . ?
C37 C38 1.364(11) . ?
C37 H37 0.9500 . ?
C38 C39 1.422(11) . ?
C38 H38 0.9500 . ?
C39 C40 1.404(11) . ?
C40 C41 1.362(10) . ?
C40 H40 0.9500 . ?
C41 H41 0.9500 . ?
C42 H42A 0.9800 . ?
C42 H42B 0.9800 . ?
C42 H42C 0.9800 . ?
C43 H43A 0.9800 . ?
C43 H43B 0.9800 . ?
C43 H43C 0.9800 . ?
S1 O1 1.426(7) . ?
S1 O2 1.434(7) . ?
S1 O3 1.435(7) . ?
S1 C44 1.781(11) . ?
F1 C44 1.347(12) . ?
F2 C44 1.308(11) . ?
F3 C44 1.327(11) . ?
S2 O5 1.384(8) . ?
S2 O6 1.388(7) . ?
S2 O4 1.644(8) . ?
S2 C45 1.718(11) . ?
F4 C45 1.265(12) . ?
F5 C45 1.492(17) . ?
F6 C45 1.311(13) . ?
Cl1 C46 1.743(10) . ?
Cl2 C46 1.744(11) . ?
C46 H46A 0.9900 . ?
C46 H46B 0.9900 . ?
Cl3 C47 1.774(15) . ?
Cl4 C47 1.673(15) . ?
C47 H47A 0.9900 . ?
C47 H47B 0.9900 . ?

loop_
_geom_torsion_atom_site_label_1
_geom_torsion_atom_site_label_2
_geom_torsion_atom_site_label_3
_geom_torsion_atom_site_label_4
_geom_torsion
_geom_torsion_site_symmetry_1
_geom_torsion_site_symmetry_2
_geom_torsion_site_symmetry_3
_geom_torsion_site_symmetry_4
_geom_torsion_publ_flag
C11 C1 C3 C4 -1.0(11) . . . . ?
Ge1 C1 C3 C4 165.4(6) . . . . ?
C1 C3 C4 C5 -3.1(11) . . . . ?
C3 C4 C5 C10 3.3(10) . . . . ?
C3 C4 C5 C12 -176.3(7) . . . . ?
C10 C6 C7 C8 0.0(11) . . . . ?
C13 C6 C7 C8 177.9(8) . . . . ?
C6 C7 C8 C9 -0.2(12) . . . . ?
C7 C8 C9 C11 -0.5(11) . . . . ?
C7 C8 C9 P2 175.3(6) . . . . ?
C34 P2 C9 C8 35.8(8) . . . . ?
C31 P2 C9 C8 -77.5(7) . . . . ?
Ge1 P2 C9 C8 165.7(7) . . . . ?
C34 P2 C9 C11 -148.2(5) . . . . ?
C31 P2 C9 C11 98.5(6) . . . . ?
Ge1 P2 C9 C11 -18.3(5) . . . . ?
C4 C5 C10 C6 -180.0(7) . . . . ?
C12 C5 C10 C6 -0.3(9) . . . . ?
C4 C5 C10 C11 0.4(11) . . . . ?
C12 C5 C10 C11 -179.9(7) . . . . ?
C7 C6 C10 C5 -178.7(7) . . . . ?
C13 C6 C10 C5 2.9(9) . . . . ?
C7 C6 C10 C11 0.9(11) . . . . ?
C13 C6 C10 C11 -177.5(7) . . . . ?
C5 C10 C11 C9 178.0(7) . . . . ?
C6 C10 C11 C9 -1.5(10) . . . . ?
C5 C10 C11 C1 -4.3(10) . . . . ?
C6 C10 C11 C1 176.1(7) . . . . ?
C8 C9 C11 C10 1.3(10) . . . . ?
P2 C9 C11 C10 -175.0(5) . . . . ?
C8 C9 C11 C1 -176.1(7) . . . . ?
P2 C9 C11 C1 7.6(10) . . . . ?
C3 C1 C11 C10 4.5(10) . . . . ?
Ge1 C1 C11 C10 -162.8(5) . . . . ?
C3 C1 C11 C9 -178.2(7) . . . . ?
Ge1 C1 C11 C9 14.6(10) . . . . ?
C4 C5 C12 C13 177.3(8) . . . . ?
C10 C5 C12 C13 -2.3(8) . . . . ?
C7 C6 C13 C12 177.7(8) . . . . ?
C10 C6 C13 C12 -4.2(8) . . . . ?
C5 C12 C13 C6 3.8(8) . . . . ?
C22 C2 C14 C15 0.2(12) . . . . ?
Ge1 C2 C14 C15 170.7(6) . . . . ?
C2 C14 C15 C16 -2.8(13) . . . . ?
C14 C15 C16 C21 1.9(14) . . . . ?
C14 C15 C16 C24 -175.7(10) . . . . ?
C21 C17 C18 C19 4.4(11) . . . . ?
C23 C17 C18 C19 -176.3(8) . . . . ?
C17 C18 C19 C20 -2.2(11) . . . . ?
C18 C19 C20 C22 -3.3(11) . . . . ?
C18 C19 C20 P1 171.3(6) . . . . ?
C25 P1 C20 C19 32.8(7) . . . . ?
C28 P1 C20 C19 -78.7(7) . . . . ?
Ge1 P1 C20 C19 163.9(6) . . . . ?
C25 P1 C20 C22 -152.3(5) . . . . ?
C28 P1 C20 C22 96.2(6) . . . . ?
Ge1 P1 C20 C22 -21.2(5) . . . . ?
C15 C16 C21 C22 1.5(13) . . . . ?
C24 C16 C21 C22 179.7(8) . . . . ?
C15 C16 C21 C17 -176.6(8) . . . . ?
C24 C16 C21 C17 1.5(11) . . . . ?
C18 C17 C21 C22 -1.3(12) . . . . ?
C23 C17 C21 C22 179.2(7) . . . . ?
C18 C17 C21 C16 176.8(8) . . . . ?
C23 C17 C21 C16 -2.7(10) . . . . ?
C16 C21 C22 C20 178.1(7) . . . . ?
C17 C21 C22 C20 -4.0(11) . . . . ?
C16 C21 C22 C2 -4.0(11) . . . . ?
C17 C21 C22 C2 173.9(7) . . . . ?
C19 C20 C22 C21 6.1(10) . . . . ?
P1 C20 C22 C21 -169.1(5) . . . . ?
C19 C20 C22 C2 -171.6(7) . . . . ?
P1 C20 C22 C2 13.2(10) . . . . ?
C14 C2 C22 C21 3.0(10) . . . . ?
Ge1 C2 C22 C21 -167.9(5) . . . . ?
C14 C2 C22 C20 -179.3(7) . . . . ?
Ge1 C2 C22 C20 9.8(10) . . . . ?
C18 C17 C23 C24 -176.8(9) . . . . ?
C21 C17 C23 C24 2.6(10) . . . . ?
C15 C16 C24 C23 178.0(10) . . . . ?
C21 C16 C24 C23 0.2(11) . . . . ?
C17 C23 C24 C16 -1.6(10) . . . . ?
C20 P1 C25 C27 -171.4(6) . . . . ?
C28 P1 C25 C27 -60.9(6) . . . . ?
Ge1 P1 C25 C27 80.2(6) . . . . ?
C20 P1 C25 C26 64.3(6) . . . . ?
C28 P1 C25 C26 174.8(5) . . . . ?
Ge1 P1 C25 C26 -44.1(6) . . . . ?
C20 P1 C28 C30 -66.1(6) . . . . ?
C25 P1 C28 C30 -179.7(6) . . . . ?
Ge1 P1 C28 C30 33.9(6) . . . . ?
C20 P1 C28 C29 60.0(7) . . . . ?
C25 P1 C28 C29 -53.5(7) . . . . ?
Ge1 P1 C28 C29 160.1(5) . . . . ?
C9 P2 C31 C32 -70.0(6) . . . . ?
C34 P2 C31 C32 175.2(5) . . . . ?
Ge1 P2 C31 C32 30.4(6) . . . . ?
C9 P2 C31 C33 54.5(7) . . . . ?
C34 P2 C31 C33 -60.4(7) . . . . ?
Ge1 P2 C31 C33 154.9(5) . . . . ?
C9 P2 C34 C36 54.1(7) . . . . ?
C31 P2 C34 C36 165.9(6) . . . . ?
Ge1 P2 C34 C36 -54.5(7) . . . . ?
C9 P2 C34 C35 179.7(6) . . . . ?
C31 P2 C34 C35 -68.5(7) . . . . ?
Ge1 P2 C34 C35 71.1(7) . . . . ?
C41 N1 C37 C38 -0.4(11) . . . . ?
Ge1 N1 C37 C38 179.8(6) . . . . ?
N1 C37 C38 C39 0.4(12) . . . . ?
C42 N2 C39 C40 176.6(8) . . . . ?
C43 N2 C39 C40 -1.0(12) . . . . ?
C42 N2 C39 C38 -2.7(12) . . . . ?
C43 N2 C39 C38 179.7(8) . . . . ?
C37 C38 C39 N2 179.3(8) . . . . ?
C37 C38 C39 C40 -0.1(11) . . . . ?
N2 C39 C40 C41 -179.5(7) . . . . ?
C38 C39 C40 C41 -0.1(11) . . . . ?
C37 N1 C41 C40 0.2(11) . . . . ?
Ge1 N1 C41 C40 179.9(6) . . . . ?
C39 C40 C41 N1 0.1(12) . . . . ?
O1 S1 C44 F2 179.4(7) . . . . ?
O2 S1 C44 F2 60.7(8) . . . . ?
O3 S1 C44 F2 -58.9(8) . . . . ?
O1 S1 C44 F3 -58.1(8) . . . . ?
O2 S1 C44 F3 -176.8(7) . . . . ?
O3 S1 C44 F3 63.6(8) . . . . ?
O1 S1 C44 F1 60.0(8) . . . . ?
O2 S1 C44 F1 -58.8(8) . . . . ?
O3 S1 C44 F1 -178.3(7) . . . . ?
O5 S2 C45 F4 -46.2(14) . . . . ?
O6 S2 C45 F4 173.2(10) . . . . ?
O4 S2 C45 F4 63.5(12) . . . . ?
O5 S2 C45 F6 -178.2(9) . . . . ?
O6 S2 C45 F6 41.2(13) . . . . ?
O4 S2 C45 F6 -68.5(11) . . . . ?
O5 S2 C45 F5 68.5(7) . . . . ?
O6 S2 C45 F5 -72.1(8) . . . . ?
O4 S2 C45 F5 178.2(6) . . . . ?
